data_4313921
loop_
_publ_author_name
'Ramaswamy Murugavel'
'Paul Davis'
'Vivekanand S. Shete'

_publ_section_title
;
 Reactivity Studies, Structural Characterization, and Thermolysis of Cubic
 Titanosiloxanes: Precursors to Titanosilicate Materials Which Catalyze
 Olefin Epoxidation
;
_journal_name_full 'Inorganic Chemistry'
_journal_page_first 4696
_journal_page_last 4706
_journal_paper_doi 10.1021/ic034317m
_journal_volume 42
_journal_year 2003
_chemical_formula_sum 'C76 H140 N4 O16 Si8 Ti4'
_chemical_formula_weight 1782.24
_space_group_IT_number 220
_symmetry_cell_setting cubic
_symmetry_space_group_name_Hall 'I -4bd 2c 3'
_symmetry_space_group_name_H-M 'I -4 3 d'
_atom_sites_solution_hydrogens geom
_atom_sites_solution_primary direct
_atom_sites_solution_secondary difmap
_audit_creation_method SHELXL-97
_cell_angle_alpha 90.00
_cell_angle_beta 90.00
_cell_angle_gamma 90.00
_cell_formula_units_Z 12
_cell_length_a 31.606
_cell_length_b 31.606
_cell_length_c 31.606
_cell_measurement_temperature 293(2)
_cell_volume 31572.473
_computing_structure_refinement 'SHELXL-97 (Sheldrick, 1997)'
_computing_structure_solution 'SHELXS-97 (Sheldrick, 1990)'
_diffrn_ambient_temperature 293(2)
_diffrn_measured_fraction_theta_full 0.986
_diffrn_measured_fraction_theta_max 0.986
_diffrn_radiation_monochromator graphite
_diffrn_radiation_source 'fine-focus sealed tube'
_diffrn_radiation_type MoK\a
_diffrn_radiation_wavelength 0.71073
_diffrn_reflns_av_R_equivalents 0.1292
_diffrn_reflns_av_sigmaI/netI 0.1200
_diffrn_reflns_limit_h_max 37
_diffrn_reflns_limit_h_min 0
_diffrn_reflns_limit_k_max 26
_diffrn_reflns_limit_k_min 0
_diffrn_reflns_limit_l_max 37
_diffrn_reflns_limit_l_min 0
_diffrn_reflns_number 4897
_diffrn_reflns_theta_full 25.16
_diffrn_reflns_theta_max 25.16
_diffrn_reflns_theta_min 3.53
_exptl_absorpt_coefficient_mu 0.436
_exptl_crystal_density_diffrn 1.125
_exptl_crystal_density_method 'not measured'
_exptl_crystal_F_000 11424
_refine_diff_density_max 0.693
_refine_diff_density_min -0.720
_refine_diff_density_rms 0.092
_refine_ls_abs_structure_details 'Flack H D (1983), Acta Cryst. A39, 876-881'
_refine_ls_abs_structure_Flack -0.05(12)
_refine_ls_extinction_coef 0.00008(6)
_refine_ls_extinction_expression Fc^*^=kFc[1+0.001xFc^2^\l^3^/sin(2\q)]^-1/4^
_refine_ls_extinction_method SHELXL
_refine_ls_goodness_of_fit_ref 1.083
_refine_ls_hydrogen_treatment mixed
_refine_ls_matrix_type full
_refine_ls_number_parameters 255
_refine_ls_number_reflns 2478
_refine_ls_number_restraints 0
_refine_ls_restrained_S_all 1.083
_refine_ls_R_factor_all 0.1525
_refine_ls_R_factor_gt 0.0879
_refine_ls_shift/su_max 0.001
_refine_ls_shift/su_mean 0.000
_refine_ls_structure_factor_coef Fsqd
_refine_ls_weighting_details 'calc w=1/[\s^2^(Fo^2^)+(0.0154P)^2^+388.8320P] where P=(Fo^2^+2Fc^2^)/3'
_refine_ls_weighting_scheme calc
_refine_ls_wR_factor_gt 0.1754
_refine_ls_wR_factor_ref 0.2309
_reflns_number_gt 1576
_reflns_number_total 2478
_reflns_threshold_expression >2sigma(I)
_cod_data_source_file ic034317msi20030325_120849_2.cif
_cod_data_source_block mur20(compound2)
_cod_depositor_comments
;
The following automatic conversions were performed:

data name '_atom_site_symetry_multiplicity' was replaced with
'_atom_site_symmetry_multiplicity' as specified in the replacement
file 'data/replacement-values/replacement_tags.lst'.

Automatic conversion script
Id: cif_correct_tags 9268 2022-04-12 08:56:07Z antanas 
;
_cod_original_cell_volume 31572.5
_cod_database_code 4313921

loop_
_symmetry_equiv_pos_as_xyz
'x, y, z'
'x, -y, -z+1/2'
'-x, -y+1/2, z'
'-x, y+1/2, -z+1/2'
'y+1/4, -x+3/4, -z+1/4'
'-y+1/4, -x+3/4, z+3/4'
'-y+3/4, x+3/4, -z+1/4'
'y+3/4, x+3/4, z+3/4'
'y, z, x'
'-y, -z+1/2, x'
'y, -z, -x+1/2'
'-y, z+1/2, -x+1/2'
'z+1/4, -y+3/4, -x+1/4'
'z+1/4, y+1/4, x+1/4'
'-z+3/4, y+3/4, -x+1/4'
'-z+3/4, -y+1/4, x+1/4'
'z, x, y'
'-z+1/2, x, -y'
'-z, -x+1/2, y'
'z+1/2, -x+1/2, -y'
'x+3/4, z+3/4, y+3/4'
'x+3/4, -z+1/4, -y+3/4'
'-x+3/4, z+3/4, -y+1/4'
'-x+1/4, -z+3/4, y+3/4'
'x+1/2, y+1/2, z+1/2'
'x+1/2, -y+1/2, -z+1'
'-x+1/2, -y+1, z+1/2'
'-x+1/2, y+1, -z+1'
'y+3/4, -x+5/4, -z+3/4'
'-y+3/4, -x+5/4, z+5/4'
'-y+5/4, x+5/4, -z+3/4'
'y+5/4, x+5/4, z+5/4'
'y+1/2, z+1/2, x+1/2'
'-y+1/2, -z+1, x+1/2'
'y+1/2, -z+1/2, -x+1'
'-y+1/2, z+1, -x+1'
'z+3/4, -y+5/4, -x+3/4'
'z+3/4, y+3/4, x+3/4'
'-z+5/4, y+5/4, -x+3/4'
'-z+5/4, -y+3/4, x+3/4'
'z+1/2, x+1/2, y+1/2'
'-z+1, x+1/2, -y+1/2'
'-z+1/2, -x+1, y+1/2'
'z+1, -x+1, -y+1/2'
'x+5/4, z+5/4, y+5/4'
'x+5/4, -z+3/4, -y+5/4'
'-x+5/4, z+5/4, -y+3/4'
'-x+3/4, -z+5/4, y+5/4'

loop_
_atom_site_label
_atom_site_type_symbol
_atom_site_fract_x
_atom_site_fract_y
_atom_site_fract_z
_atom_site_U_iso_or_equiv
_atom_site_adp_type
_atom_site_occupancy
_atom_site_symmetry_multiplicity
_atom_site_calc_flag
_atom_site_refinement_flags
_atom_site_disorder_assembly
_atom_site_disorder_group
Ti1 Ti 1.42687(7) 1.23473(7) 1.17513(7) 0.0394(6) Uani 1 1 d . . .
Si1 Si 1.51443(11) 1.17794(11) 1.17943(12) 0.0424(8) Uani 1 1 d . . .
Si2 Si 1.57622(13) 1.12149(15) 1.22498(15) 0.0655(13) Uani 1 1 d . . .
O1 O 1.4142(2) 1.2317(3) 1.1200(3) 0.048(2) Uani 1 1 d . . .
O2 O 1.4668(3) 1.1960(3) 1.1869(3) 0.050(2) Uani 1 1 d . . .
O3 O 1.4496(3) 1.2860(3) 1.1867(3) 0.053(2) Uani 1 1 d . . .
O4 O 1.3812(3) 1.2263(3) 1.2047(3) 0.053(2) Uani 1 1 d . . .
N1 N 1.5243(3) 1.1379(3) 1.2144(3) 0.044(3) Uani 1 1 d . . .
C1 C 1.6041(5) 1.1178(7) 1.1726(6) 0.097(7) Uani 1 1 d . . .
H1A H 1.5960 1.1412 1.1551 0.145 Uiso 1 1 calc R . .
H1B H 1.5964 1.0918 1.1589 0.145 Uiso 1 1 calc R . .
H1C H 1.6341 1.1184 1.1770 0.145 Uiso 1 1 calc R . .
C2 C 1.6051(5) 1.1570(7) 1.2599(7) 0.106(8) Uani 1 1 d . . .
H2A H 1.5917 1.1575 1.2871 0.160 Uiso 1 1 calc R . .
H2B H 1.6051 1.1850 1.2481 0.160 Uiso 1 1 calc R . .
H2C H 1.6337 1.1472 1.2628 0.160 Uiso 1 1 calc R . .
C3 C 1.5741(6) 1.0676(6) 1.2505(7) 0.095(6) Uani 1 1 d . . .
H3A H 1.5594 1.0483 1.2323 0.143 Uiso 1 1 calc R . .
H3B H 1.5594 1.0696 1.2771 0.143 Uiso 1 1 calc R . .
H3C H 1.6024 1.0576 1.2553 0.143 Uiso 1 1 calc R . .
C4 C 1.3444(4) 1.1995(4) 1.2216(4) 0.042(3) Uani 1 1 d . . .
C19 C 1.3077(8) 1.2073(8) 1.1946(10) 0.146(11) Uani 1 1 d . . .
H19A H 1.2850 1.1889 1.2029 0.219 Uiso 1 1 calc R . .
H19B H 1.3151 1.2018 1.1657 0.219 Uiso 1 1 calc R . .
H19C H 1.2989 1.2362 1.1976 0.219 Uiso 1 1 calc R . .
C5 C 1.3375(9) 1.2140(11) 1.2664(9) 0.172(14) Uani 1 1 d . . .
H5A H 1.3443 1.2435 1.2687 0.258 Uiso 1 1 calc R . .
H5B H 1.3553 1.1980 1.2851 0.258 Uiso 1 1 calc R . .
H5C H 1.3084 1.2098 1.2740 0.258 Uiso 1 1 calc R . .
C6 C 1.3600(8) 1.1538(7) 1.2164(9) 0.127(9) Uani 1 1 d . . .
H6A H 1.3372 1.1346 1.2222 0.190 Uiso 1 1 calc R . .
H6B H 1.3827 1.1486 1.2359 0.190 Uiso 1 1 calc R . .
H6C H 1.3698 1.1496 1.1880 0.190 Uiso 1 1 calc R . .
C7 C 1.4893(4) 1.1168(4) 1.2359(4) 0.048(3) Uani 1 1 d . . .
C8 C 1.4701(4) 1.0812(4) 1.2174(5) 0.052(3) Uani 1 1 d . . .
C9 C 1.4382(5) 1.0604(5) 1.2389(6) 0.065(4) Uani 1 1 d . . .
H9 H 1.4245 1.0376 1.2262 0.078 Uiso 1 1 calc R . .
C10 C 1.4265(6) 1.0730(5) 1.2783(5) 0.067(4) Uani 1 1 d . . .
H10 H 1.4065 1.0574 1.2933 0.081 Uiso 1 1 calc R . .
C11 C 1.4440(5) 1.1086(5) 1.2963(5) 0.064(4) Uani 1 1 d . . .
H11 H 1.4340 1.1179 1.3223 0.077 Uiso 1 1 calc R . .
C12 C 1.4763(5) 1.1311(5) 1.2766(4) 0.061(4) Uani 1 1 d . . .
C13 C 1.4820(6) 1.0674(5) 1.1730(5) 0.068(4) Uani 1 1 d . . .
H13 H 1.5087 1.0813 1.1654 0.082 Uiso 1 1 calc R . .
C14 C 1.4485(6) 1.0817(7) 1.1419(6) 0.090(6) Uani 1 1 d . . .
H14A H 1.4227 1.0667 1.1472 0.135 Uiso 1 1 calc R . .
H14B H 1.4579 1.0760 1.1136 0.135 Uiso 1 1 calc R . .
H14C H 1.4438 1.1115 1.1452 0.135 Uiso 1 1 calc R . .
C15 C 1.4887(7) 1.0195(5) 1.1699(7) 0.093(6) Uani 1 1 d . . .
H15A H 1.4639 1.0052 1.1800 0.139 Uiso 1 1 calc R . .
H15B H 1.5127 1.0115 1.1868 0.139 Uiso 1 1 calc R . .
H15C H 1.4937 1.0119 1.1409 0.139 Uiso 1 1 calc R . .
C16 C 1.4933(7) 1.1706(6) 1.2954(5) 0.087(6) Uani 1 1 d . . .
H16 H 1.5164 1.1808 1.2774 0.105 Uiso 1 1 calc R . .
C17 C 1.4596(7) 1.2054(6) 1.2979(7) 0.100(7) Uani 1 1 d . . .
H17A H 1.4354 1.1950 1.3130 0.150 Uiso 1 1 calc R . .
H17B H 1.4513 1.2135 1.2698 0.150 Uiso 1 1 calc R . .
H17C H 1.4710 1.2295 1.3124 0.150 Uiso 1 1 calc R . .
C18 C 1.5109(8) 1.1621(10) 1.3395(6) 0.137(11) Uani 1 1 d . . .
H18A H 1.5313 1.1396 1.3381 0.206 Uiso 1 1 calc R . .
H18B H 1.4882 1.1541 1.3581 0.206 Uiso 1 1 calc R . .
H18C H 1.5242 1.1873 1.3501 0.206 Uiso 1 1 calc R . .

loop_
_atom_site_aniso_label
_atom_site_aniso_U_11
_atom_site_aniso_U_22
_atom_site_aniso_U_33
_atom_site_aniso_U_23
_atom_site_aniso_U_13
_atom_site_aniso_U_12
Ti1 0.0357(11) 0.0361(11) 0.0462(12) 0.0009(10) 0.0024(10) 0.0005(10)
Si1 0.0426(18) 0.0324(16) 0.052(2) 0.0054(15) -0.0008(15) 0.0000(15)
Si2 0.047(2) 0.071(3) 0.078(3) 0.023(2) -0.002(2) 0.007(2)
O1 0.039(5) 0.056(5) 0.050(5) -0.003(4) 0.000(4) -0.008(4)
O2 0.052(5) 0.050(5) 0.046(5) 0.011(4) 0.003(4) 0.006(4)
O3 0.052(6) 0.040(5) 0.067(6) -0.004(4) 0.011(5) -0.011(4)
O4 0.042(5) 0.056(6) 0.062(6) 0.005(4) 0.017(4) -0.006(4)
N1 0.037(6) 0.043(6) 0.053(6) 0.010(5) -0.002(5) -0.002(5)
C1 0.057(10) 0.127(17) 0.106(15) 0.033(14) 0.034(10) 0.022(11)
C2 0.040(8) 0.143(19) 0.137(19) 0.020(15) -0.037(11) -0.015(11)
C3 0.069(11) 0.095(14) 0.121(16) 0.030(12) -0.029(12) 0.024(11)
C4 0.028(6) 0.041(7) 0.058(8) 0.007(6) 0.015(6) -0.013(5)
C19 0.107(19) 0.111(19) 0.22(3) 0.04(2) 0.03(2) -0.023(16)
C5 0.14(2) 0.23(3) 0.14(2) 0.06(2) 0.062(19) -0.07(2)
C6 0.14(2) 0.082(15) 0.15(2) 0.012(15) 0.051(18) 0.005(14)
C7 0.042(7) 0.045(7) 0.057(8) 0.015(6) 0.006(6) -0.004(6)
C8 0.053(8) 0.040(7) 0.063(9) 0.005(6) -0.002(6) -0.014(6)
C9 0.066(10) 0.044(8) 0.086(11) 0.007(8) 0.002(9) -0.015(7)
C10 0.080(11) 0.054(9) 0.068(10) 0.012(8) 0.015(8) -0.017(8)
C11 0.072(10) 0.066(10) 0.054(9) 0.003(7) 0.014(8) 0.000(8)
C12 0.077(10) 0.063(9) 0.044(8) 0.004(7) 0.010(7) 0.002(8)
C13 0.082(11) 0.052(9) 0.070(10) 0.000(8) -0.001(9) -0.014(8)
C14 0.070(11) 0.115(16) 0.086(13) -0.014(12) 0.004(10) -0.017(11)
C15 0.112(16) 0.062(11) 0.103(14) -0.010(11) 0.019(13) 0.001(10)
C16 0.129(17) 0.077(12) 0.056(10) -0.005(9) 0.001(11) -0.006(12)
C17 0.135(19) 0.072(12) 0.094(14) -0.009(11) 0.036(14) -0.020(13)
C18 0.13(2) 0.22(3) 0.057(11) -0.033(15) -0.016(13) -0.01(2)

loop_
_atom_type_symbol
_atom_type_description
_atom_type_scat_dispersion_real
_atom_type_scat_dispersion_imag
_atom_type_scat_source
C C 0.0033 0.0016 'International Tables Vol C Tables 4.2.6.8 and 6.1.1.4'
H H 0.0000 0.0000 'International Tables Vol C Tables 4.2.6.8 and 6.1.1.4'
O O 0.0106 0.0060 'International Tables Vol C Tables 4.2.6.8 and 6.1.1.4'
N N 0.0061 0.0033 'International Tables Vol C Tables 4.2.6.8 and 6.1.1.4'
Si Si 0.0817 0.0704 'International Tables Vol C Tables 4.2.6.8 and 6.1.1.4'
Ti Ti 0.2776 0.4457 'International Tables Vol C Tables 4.2.6.8 and 6.1.1.4'

loop_
_geom_angle_atom_site_label_1
_geom_angle_atom_site_label_2
_geom_angle_atom_site_label_3
_geom_angle
_geom_angle_site_symmetry_1
_geom_angle_site_symmetry_3
_geom_angle_publ_flag
O4 Ti1 O1 109.2(4) . . ?
O4 Ti1 O2 111.6(4) . . ?
O1 Ti1 O2 108.7(4) . . ?
O4 Ti1 O3 110.9(4) . . ?
O1 Ti1 O3 109.5(4) . . ?
O2 Ti1 O3 106.8(4) . . ?
O3 Si1 O1 105.7(5) 3_875 7_747 ?
O3 Si1 O2 112.4(5) 3_875 . ?
O1 Si1 O2 107.6(5) 7_747 . ?
O3 Si1 N1 107.4(5) 3_875 . ?
O1 Si1 N1 114.2(5) 7_747 . ?
O2 Si1 N1 109.6(5) . . ?
N1 Si2 C2 113.8(8) . . ?
N1 Si2 C1 106.8(7) . . ?
C2 Si2 C1 109.7(10) . . ?
N1 Si2 C3 108.4(7) . . ?
C2 Si2 C3 108.3(10) . . ?
C1 Si2 C3 109.7(10) . . ?
Si1 O1 Ti1 150.7(5) 5_577 . ?
Si1 O2 Ti1 149.2(6) . . ?
Si1 O3 Ti1 151.2(6) 3_875 . ?
C4 O4 Ti1 154.1(8) . . ?
C7 N1 Si1 120.0(8) . . ?
C7 N1 Si2 119.1(8) . . ?
Si1 N1 Si2 120.9(6) . . ?
C19 C4 C5 112.5(19) . . ?
C19 C4 O4 107.8(13) . . ?
C5 C4 O4 105.6(13) . . ?
C19 C4 C6 110.5(18) . . ?
C5 C4 C6 115.7(19) . . ?
O4 C4 C6 103.9(12) . . ?
C8 C7 C12 120.3(12) . . ?
C8 C7 N1 119.9(12) . . ?
C12 C7 N1 119.8(12) . . ?
C9 C8 C7 119.5(14) . . ?
C9 C8 C13 119.8(13) . . ?
C7 C8 C13 120.6(12) . . ?
C10 C9 C8 120.6(15) . . ?
C9 C10 C11 120.5(14) . . ?
C10 C11 C12 122.0(14) . . ?
C11 C12 C7 117.0(14) . . ?
C11 C12 C16 121.2(14) . . ?
C7 C12 C16 121.5(14) . . ?
C14 C13 C8 109.9(14) . . ?
C14 C13 C15 110.6(15) . . ?
C8 C13 C15 112.3(14) . . ?
C12 C16 C18 110.4(18) . . ?
C12 C16 C17 111.9(18) . . ?
C18 C16 C17 109.4(18) . . ?

loop_
_geom_bond_atom_site_label_1
_geom_bond_atom_site_label_2
_geom_bond_distance
_geom_bond_site_symmetry_2
_geom_bond_publ_flag
Ti1 O4 1.741(8) . ?
Ti1 O1 1.789(9) . ?
Ti1 O2 1.797(9) . ?
Ti1 O3 1.810(9) . ?
Si1 O3 1.626(9) 3_875 ?
Si1 O1 1.627(9) 7_747 ?
Si1 O2 1.627(9) . ?
Si1 N1 1.709(10) . ?
Si2 N1 1.752(10) . ?
Si2 C2 1.82(2) . ?
Si2 C1 1.879(18) . ?
Si2 C3 1.885(19) . ?
O1 Si1 1.627(9) 5_577 ?
O3 Si1 1.626(9) 3_875 ?
O4 C4 1.534(13) . ?
N1 C7 1.460(15) . ?
C4 C19 1.46(3) . ?
C4 C5 1.50(3) . ?
C4 C6 1.54(2) . ?
C7 C8 1.406(18) . ?
C7 C12 1.425(19) . ?
C8 C9 1.383(19) . ?
C8 C13 1.52(2) . ?
C9 C10 1.36(2) . ?
C10 C11 1.38(2) . ?
C11 C12 1.39(2) . ?
C12 C16 1.48(2) . ?
C13 C14 1.51(2) . ?
C13 C15 1.53(2) . ?
C16 C18 1.52(3) . ?
C16 C17 1.53(3) . ?
